data_1557058
loop_
_publ_author_name
'Cunillera, Anton'
'de los Bernardos, Miriam D\'iaz'
'Urrutigo\"ity, Martine'
'Claver, Carmen'
'Ruiz, Aurora'
'Godard, Cyril'

_publ_section_title
;
 Efficient synthesis of chiral \g-aminobutyric esters via direct
 rhodium-catalysed enantioselective hydroaminomethylation of acrylates
;
_journal_issue 3
_journal_name_full 'Catalysis Science &amp; Technology'
_journal_page_first 630
_journal_page_last 634
_journal_paper_doi 10.1039/C9CY01797F
_journal_volume 10
_journal_year 2020
_chemical_absolute_configuration ad
_chemical_formula_sum 'C36.5 H57 B Cl F4 N4 P4 Rh'
_chemical_formula_weight 900.91
_space_group_IT_number 152
_space_group_name_Hall 'P 31 2"'
_space_group_name_H-M_alt 'P 31 2 1'
_symmetry_cell_setting trigonal
_atom_sites_solution_hydrogens geom
_audit_creation_method SHELXL-2018/3
_audit_update_record
;
2019-09-05 deposited with the CCDC.	2020-01-16 downloaded from the CCDC.
;
_cell_angle_alpha 90
_cell_angle_beta 90
_cell_angle_gamma 120
_cell_formula_units_Z 6
_cell_length_a 13.824(3)
_cell_length_b 13.824(3)
_cell_length_c 40.089(8)
_cell_measurement_reflns_used 9834
_cell_measurement_temperature 100(2)
_cell_measurement_theta_max 28.67
_cell_measurement_theta_min 2.29
_cell_volume 6635(2)
_computing_cell_refinement 'Bruker APEX2 v2014.9-0'
_computing_data_collection 'Bruker APEX2 v2014.9-0'
_computing_data_reduction 'Bruker SAINT V7.60A'
_computing_molecular_graphics 'Bruker SHELXTL'
_computing_publication_material 'Bruker SHELXTL'
_computing_structure_refinement 'SHELXL-2014 (Sheldrick, 2014)'
_computing_structure_solution Sir2011
_diffrn_ambient_temperature 100(2)
_diffrn_detector_area_resol_mean 512
_diffrn_detector_type '4K CCD area detector APEX II'
_diffrn_measured_fraction_theta_full 0.996
_diffrn_measured_fraction_theta_max 0.979
_diffrn_measurement_device_type 'APEX DUO Kappa 4-axis goniometer'
_diffrn_measurement_method
;
 Fullsphere data collection, phi and omega scans
;
_diffrn_measurement_specimen_support 'magnetic support with MicroMount'
_diffrn_radiation_monochromator 'Quazar MX Multilayer Optics'
_diffrn_radiation_type MoK\a
_diffrn_radiation_wavelength 0.71073
_diffrn_reflns_av_R_equivalents 0.0612
_diffrn_reflns_av_unetI/netI 0.0516
_diffrn_reflns_Laue_measured_fraction_full 0.996
_diffrn_reflns_Laue_measured_fraction_max 0.979
_diffrn_reflns_limit_h_max 9
_diffrn_reflns_limit_h_min -18
_diffrn_reflns_limit_k_max 18
_diffrn_reflns_limit_k_min -18
_diffrn_reflns_limit_l_max 52
_diffrn_reflns_limit_l_min -46
_diffrn_reflns_number 58300
_diffrn_reflns_point_group_measured_fraction_full 0.992
_diffrn_reflns_point_group_measured_fraction_max 0.968
_diffrn_reflns_theta_full 25.242
_diffrn_reflns_theta_max 29.034
_diffrn_reflns_theta_min 1.524
_diffrn_source 'Microfocus source E025 IuS'
_diffrn_source_current 0.6
_diffrn_source_power 50
_diffrn_source_size '0.2 mm x 0.2 mm fine focus'
_diffrn_source_type 'Bruker APEX DUO'
_exptl_absorpt_coefficient_mu 0.638
_exptl_absorpt_correction_T_max 0.969
_exptl_absorpt_correction_T_min 0.725
_exptl_absorpt_correction_type multi-scan
_exptl_absorpt_process_details
; 
 SADABS Version 2008/1 Bruker-Nonius
 Blessing, Acta Cryst. (1995) A51 33-38
;
_exptl_crystal_colour brown
_exptl_crystal_density_diffrn 1.353
_exptl_crystal_description block
_exptl_crystal_F_000 2802
_exptl_crystal_size_max 0.10
_exptl_crystal_size_mid 0.10
_exptl_crystal_size_min 0.05
_refine_diff_density_max 1.493
_refine_diff_density_min -0.734
_refine_diff_density_rms 0.106
_refine_ls_abs_structure_details
;
 Flack x determined using 3582 quotients [(I+)-(I-)]/[(I+)+(I-)]
 (Parsons, Flack and Wagner, Acta Cryst. B69 (2013) 249-259).
;
_refine_ls_abs_structure_Flack -0.016(17)
_refine_ls_extinction_method none
_refine_ls_goodness_of_fit_ref 1.156
_refine_ls_hydrogen_treatment constr
_refine_ls_matrix_type full
_refine_ls_number_parameters 885
_refine_ls_number_reflns 11429
_refine_ls_number_restraints 1215
_refine_ls_restrained_S_all 1.119
_refine_ls_R_factor_all 0.0709
_refine_ls_R_factor_gt 0.0567
_refine_ls_shift/su_max 0.000
_refine_ls_shift/su_mean 0.000
_refine_ls_structure_factor_coef Fsqd
_refine_ls_weighting_details 'w=1/[\s^2^(Fo^2^)+(0.0621P)^2^+8.4450P] where P=(Fo^2^+2Fc^2^)/3'
_refine_ls_weighting_scheme calc
_refine_ls_wR_factor_gt 0.1400
_refine_ls_wR_factor_ref 0.1458
_reflns_Friedel_coverage 0.772
_reflns_Friedel_fraction_full 0.987
_reflns_Friedel_fraction_max 0.955
_reflns_number_gt 9617
_reflns_number_total 11429
_reflns_threshold_expression 'I > 2\s(I)'
_cod_data_source_file c9cy01797f2.cif
_cod_data_source_block mo_ACM497_0m
_cod_depositor_comments
;
The following automatic conversions were performed:

data item '_exptl_absorpt_correction_type' value 'Multi-scan' was
changed to 'multi-scan' in accordance with the
/home/data/users/saulius/crontab/automatic-downloads/rss-feeds/RSC/lib/dictionaries/cif_core.dic
dictionary named 'cif_core.dic' version 2.4.2 last updated on
2011-04-26.

data item '_symmetry_cell_setting' value 'Trigonal' was changed to
'trigonal' in accordance with the
/home/data/users/saulius/crontab/automatic-downloads/rss-feeds/RSC/lib/dictionaries/cif_core.dic
dictionary named 'cif_core.dic' version 2.4.2 last updated on
2011-04-26.

Automatic conversion script
Id: cif_fix_values 7556 2019-12-06 15:28:31Z antanas 

 Adding full bibliography for 1557058--1557059.cif.

 Adding full bibliography for 1557058--1557059.cif.
;
_cod_original_cell_volume 6635(3)
_cod_original_formula_sum 'C36.50 H57 B Cl F4 N4 P4 Rh'
_cod_database_code 1557058
_shelx_shelxl_version_number 2018/3
_shelx_space_group_comment
;
The symmetry employed for this shelxl refinement is uniquely defined
by the following loop, which should always be used as a source of
symmetry information in preference to the above space-group names.
They are only intended as comments.
;
_shelx_estimated_absorpt_t_min 0.939
_shelx_estimated_absorpt_t_max 0.969

loop_
_space_group_symop_operation_xyz
'x, y, z'
'-y, x-y, z+1/3'
'-x+y, -x, z+2/3'
'y, x, -z'
'x-y, -y, -z+2/3'
'-x, -x+y, -z+1/3'

loop_
_atom_site_label
_atom_site_type_symbol
_atom_site_fract_x
_atom_site_fract_y
_atom_site_fract_z
_atom_site_U_iso_or_equiv
_atom_site_adp_type
_atom_site_occupancy
_atom_site_site_symmetry_order
_atom_site_calc_flag
_atom_site_refinement_flags_posn
_atom_site_refinement_flags_adp
_atom_site_refinement_flags_occupancy
_atom_site_disorder_assembly
_atom_site_disorder_group
Rh1 Rh 0.70233(4) 0.29770(4) 0.75002(2) 0.03048(14) Uani 1 1 d . . . . .
C1 C 0.5121(6) 0.3871(6) 0.75137(17) 0.0270(13) Uani 1 1 d . . . . .
C2 C 0.6134(6) 0.4879(6) 0.74869(17) 0.0283(14) Uani 1 1 d . . . . .
C3 C 0.5183(6) 0.5831(6) 0.7502(2) 0.0344(16) Uani 1 1 d . . . . .
C4 C 0.5171(6) 0.6855(6) 0.7496(2) 0.046(2) Uani 1 1 d . . . . .
H4 H 0.585346 0.754634 0.748819 0.055 Uiso 1 1 calc R U . . .
C5 C 0.4174(6) 0.6842(6) 0.7503(3) 0.056(3) Uani 1 1 d . . . . .
H5 H 0.416803 0.752561 0.751089 0.068 Uiso 1 1 calc R U . . .
C6 C 0.3160(6) 0.5824(6) 0.7499(3) 0.056(3) Uani 1 1 d . . . . .
H6 H 0.247601 0.582931 0.749119 0.067 Uiso 1 1 calc R U . . .
C7 C 0.3142(6) 0.4825(6) 0.7506(2) 0.043(2) Uani 1 1 d . . . . .
H7 H 0.244950 0.414458 0.751583 0.052 Uiso 1 1 calc R U . . .
C8 C 0.4168(6) 0.4807(6) 0.7500(2) 0.0352(16) Uani 1 1 d . . . . .
C9 C 0.7647(6) 0.5175(6) 0.6956(2) 0.0397(16) Uani 1 1 d . . . . .
C10 C 0.6602(7) 0.4329(7) 0.6765(2) 0.0471(17) Uani 1 1 d . . . . .
H10A H 0.596880 0.442279 0.682845 0.071 Uiso 1 1 calc R U . . .
H10B H 0.643245 0.356907 0.682051 0.071 Uiso 1 1 calc R U . . .
H10C H 0.673591 0.445345 0.652502 0.071 Uiso 1 1 calc R U . . .
C11 C 0.8666(8) 0.5126(10) 0.6837(2) 0.066(3) Uani 1 1 d . . . . .
H11A H 0.932796 0.567591 0.695924 0.099 Uiso 1 1 calc R U . . .
H11B H 0.877491 0.529405 0.659764 0.099 Uiso 1 1 calc R U . . .
H11C H 0.855269 0.437645 0.687623 0.099 Uiso 1 1 calc R U . . .
C12 C 0.7855(8) 0.6364(7) 0.6889(2) 0.058(3) Uani 1 1 d . . . . .
H12A H 0.849041 0.690361 0.702232 0.087 Uiso 1 1 calc R U . . .
H12B H 0.718773 0.640091 0.694888 0.087 Uiso 1 1 calc R U . . .
H12C H 0.801970 0.654075 0.665129 0.087 Uiso 1 1 calc R U . . .
C13 C 0.8464(6) 0.6047(5) 0.7631(2) 0.0363(16) Uani 1 1 d . . . . .
H13A H 0.834670 0.667397 0.758066 0.054 Uiso 1 1 calc R U . . .
H13B H 0.921080 0.622541 0.755705 0.054 Uiso 1 1 calc R U . . .
H13C H 0.839789 0.591055 0.787237 0.054 Uiso 1 1 calc R U . . .
C14 C 0.4817(6) 0.2355(6) 0.80452(19) 0.0396(16) Uani 1 1 d . . . . .
C15 C 0.3634(7) 0.2148(9) 0.8109(2) 0.061(3) Uani 1 1 d . . . . .
H15A H 0.309912 0.151979 0.797229 0.092 Uiso 1 1 calc R U . . .
H15B H 0.360129 0.281921 0.805095 0.092 Uiso 1 1 calc R U . . .
H15C H 0.344683 0.197237 0.834556 0.092 Uiso 1 1 calc R U . . .
C16 C 0.5668(7) 0.3398(7) 0.8235(2) 0.0458(17) Uani 1 1 d . . . . .
H16A H 0.642546 0.355565 0.818193 0.069 Uiso 1 1 calc R U . . .
H16B H 0.553850 0.326844 0.847569 0.069 Uiso 1 1 calc R U . . .
H16C H 0.558543 0.403548 0.817005 0.069 Uiso 1 1 calc R U . . .
C17 C 0.4874(10) 0.1340(8) 0.8164(2) 0.067(3) Uani 1 1 d . . . . .
H17A H 0.563576 0.147516 0.813561 0.101 Uiso 1 1 calc R U . . .
H17B H 0.435556 0.068457 0.803312 0.101 Uiso 1 1 calc R U . . .
H17C H 0.466656 0.120496 0.840040 0.101 Uiso 1 1 calc R U . . .
C18 C 0.3953(5) 0.1542(6) 0.7368(2) 0.0384(17) Uani 1 1 d . . . . .
H18A H 0.332084 0.164357 0.742609 0.058 Uiso 1 1 calc R U . . .
H18B H 0.378768 0.079258 0.743558 0.058 Uiso 1 1 calc R U . . .
H18C H 0.407901 0.162750 0.712688 0.058 Uiso 1 1 calc R U . . .
P3 P 0.6616(7) 0.1160(7) 0.7421(2) 0.0261(13) Uani 0.42 1 d D U P A 1
P4 P 0.8810(7) 0.3355(6) 0.76068(19) 0.0245(14) Uani 0.42 1 d D U P A 1
C19 C 0.7844(10) 0.1052(11) 0.7523(3) 0.029(3) Uani 0.42 1 d D U P A 1
C20 C 0.8851(7) 0.0121(8) 0.7532(2) 0.036(3) Uani 0.42 1 d DG U P A 1
C21 C 0.8845(9) -0.0887(7) 0.7542(4) 0.049(4) Uani 0.42 1 d DG U P A 1
H21 H 0.815590 -0.157144 0.754972 0.059 Uiso 0.42 1 calc R U P A 1
C22 C 0.9847(11) -0.0893(9) 0.7541(4) 0.064(4) Uani 0.42 1 d DG U P A 1
H22 H 0.984341 -0.158179 0.754815 0.076 Uiso 0.42 1 calc R U P A 1
C23 C 1.0856(9) 0.0109(11) 0.7530(4) 0.064(4) Uani 0.42 1 d DG U P A 1
H23 H 1.154061 0.010467 0.752960 0.077 Uiso 0.42 1 calc R U P A 1
C24 C 1.0861(7) 0.1117(9) 0.7520(4) 0.052(4) Uani 0.42 1 d DG U P A 1
H24 H 1.155032 0.180150 0.751261 0.062 Uiso 0.42 1 calc R U P A 1
C25 C 0.9859(8) 0.1123(7) 0.7521(2) 0.037(3) Uani 0.42 1 d DG U P A 1
C26 C 0.8932(10) 0.2124(10) 0.7514(3) 0.024(3) Uani 0.42 1 d D U P A 1
N3 N 0.7828(9) 0.0082(10) 0.7532(3) 0.026(3) Uani 0.42 1 d D U P A 1
N4 N 0.9894(10) 0.2150(9) 0.7512(3) 0.026(3) Uani 0.42 1 d D U P A 1
C27 C 0.6450(15) 0.0799(14) 0.6963(4) 0.027(4) Uani 0.42 1 d D U P A 1
C28 C 0.624(2) -0.0381(15) 0.6887(6) 0.031(5) Uani 0.42 1 d D U P A 1
H28A H 0.629578 -0.046401 0.664621 0.047 Uiso 0.42 1 calc R U P A 1
H28B H 0.549729 -0.093719 0.696534 0.047 Uiso 0.42 1 calc R U P A 1
H28C H 0.680611 -0.049291 0.700193 0.047 Uiso 0.42 1 calc R U P A 1
C29 C 0.752(2) 0.166(2) 0.6776(6) 0.041(7) Uani 0.42 1 d D U P A 1
H29A H 0.743623 0.148819 0.653672 0.061 Uiso 0.42 1 calc R U P A 1
H29B H 0.816604 0.162034 0.686139 0.061 Uiso 0.42 1 calc R U P A 1
H29C H 0.764196 0.241319 0.681097 0.061 Uiso 0.42 1 calc R U P A 1
C30 C 0.545(2) 0.090(2) 0.6829(6) 0.031(6) Uani 0.42 1 d D U P A 1
H30A H 0.539124 0.078162 0.658724 0.046 Uiso 0.42 1 calc R U P A 1
H30B H 0.556787 0.164214 0.687993 0.046 Uiso 0.42 1 calc R U P A 1
H30C H 0.475988 0.033034 0.693598 0.046 Uiso 0.42 1 calc R U P A 1
C31 C 0.5552(17) -0.0122(19) 0.7621(6) 0.031(7) Uani 0.42 1 d D U P A 1
H31A H 0.571026 -0.072625 0.757732 0.046 Uiso 0.42 1 calc R U P A 1
H31B H 0.481505 -0.032481 0.753077 0.046 Uiso 0.42 1 calc R U P A 1
H31C H 0.555843 -0.000171 0.786212 0.046 Uiso 0.42 1 calc R U P A 1
C32 C 1.0098(18) 0.4414(16) 0.7404(6) 0.027(6) Uani 0.42 1 d D U P A 1
H32A H 1.001610 0.432433 0.716164 0.041 Uiso 0.42 1 calc R U P A 1
H32B H 1.072471 0.432168 0.747696 0.041 Uiso 0.42 1 calc R U P A 1
H32C H 1.024280 0.516009 0.746614 0.041 Uiso 0.42 1 calc R U P A 1
C33 C 0.9157(14) 0.3539(14) 0.8065(4) 0.025(4) Uani 0.42 1 d D U P A 1
C34 C 1.0325(15) 0.372(2) 0.8146(5) 0.031(5) Uani 0.42 1 d D U P A 1
H34A H 1.041119 0.370463 0.838851 0.047 Uiso 0.42 1 calc R U P A 1
H34B H 1.089703 0.444276 0.805815 0.047 Uiso 0.42 1 calc R U P A 1
H34C H 1.041105 0.312216 0.804352 0.047 Uiso 0.42 1 calc R U P A 1
C35 C 0.907(3) 0.454(2) 0.8194(6) 0.035(6) Uani 0.42 1 d D U P A 1
H35A H 0.923312 0.462810 0.843399 0.052 Uiso 0.42 1 calc R U P A 1
H35B H 0.831749 0.440646 0.815478 0.052 Uiso 0.42 1 calc R U P A 1
H35C H 0.961532 0.521550 0.807670 0.052 Uiso 0.42 1 calc R U P A 1
C36 C 0.8287(19) 0.246(2) 0.8250(5) 0.039(6) Uani 0.42 1 d D U P A 1
H36A H 0.844590 0.254934 0.849026 0.059 Uiso 0.42 1 calc R U P A 1
H36B H 0.833165 0.182084 0.816686 0.059 Uiso 0.42 1 calc R U P A 1
H36C H 0.753473 0.234292 0.821110 0.059 Uiso 0.42 1 calc R U P A 1
P3' P 0.6719(7) 0.1248(9) 0.7328(2) 0.0261(13) Uani 0.35 1 d D U P A 2
P4' P 0.8894(11) 0.3402(9) 0.7541(3) 0.0245(14) Uani 0.35 1 d D U P A 2
C19' C 0.7958(11) 0.1131(11) 0.7407(3) 0.027(3) Uani 0.35 1 d D U P A 2
C20' C 0.8977(8) 0.0221(9) 0.7335(3) 0.045(4) Uani 0.35 1 d DG U P A 2
C21' C 0.8990(10) -0.0773(8) 0.7301(4) 0.057(4) Uani 0.35 1 d DG U P A 2
H21' H 0.830983 -0.146617 0.730416 0.069 Uiso 0.35 1 calc R U P A 2
C22' C 1.0000(12) -0.0751(9) 0.7261(5) 0.062(4) Uani 0.35 1 d DG U P A 2
H22' H 1.000908 -0.143018 0.723723 0.074 Uiso 0.35 1 calc R U P A 2
C23' C 1.0995(10) 0.0264(12) 0.7256(4) 0.061(4) Uani 0.35 1 d DG U P A 2
H23' H 1.168520 0.027831 0.722876 0.073 Uiso 0.35 1 calc R U P A 2
C24' C 1.0982(8) 0.1257(9) 0.7291(4) 0.046(4) Uani 0.35 1 d DG U P A 2
H24' H 1.166207 0.195083 0.728721 0.056 Uiso 0.35 1 calc R U P A 2
C25' C 0.9972(9) 0.1236(8) 0.7330(3) 0.038(3) Uani 0.35 1 d DG U P A 2
C26' C 0.9035(12) 0.2217(12) 0.7403(4) 0.033(3) Uani 0.35 1 d D U P A 2
N3' N 0.7955(11) 0.0169(11) 0.7374(4) 0.036(3) Uani 0.35 1 d D U P A 2
N4' N 0.9991(11) 0.2249(11) 0.7365(4) 0.030(3) Uani 0.35 1 d D U P A 2
C27' C 0.6553(15) 0.0997(16) 0.6865(4) 0.032(4) Uani 0.35 1 d D U P A 2
C28' C 0.639(2) -0.0145(19) 0.6757(6) 0.048(6) Uani 0.35 1 d D U P A 2
H28D H 0.642588 -0.016884 0.651310 0.072 Uiso 0.35 1 calc R U P A 2
H28E H 0.565231 -0.073826 0.683250 0.072 Uiso 0.35 1 calc R U P A 2
H28F H 0.697109 -0.025548 0.685588 0.072 Uiso 0.35 1 calc R U P A 2
C29' C 0.761(2) 0.193(2) 0.6686(6) 0.050(7) Uani 0.35 1 d D U P A 2
H29D H 0.749502 0.185131 0.644396 0.075 Uiso 0.35 1 calc R U P A 2
H29E H 0.825819 0.185471 0.674464 0.075 Uiso 0.35 1 calc R U P A 2
H29F H 0.773957 0.266182 0.675653 0.075 Uiso 0.35 1 calc R U P A 2
C30' C 0.554(2) 0.110(3) 0.6748(7) 0.044(7) Uani 0.35 1 d D U P A 2
H30D H 0.550876 0.108951 0.650349 0.066 Uiso 0.35 1 calc R U P A 2
H30E H 0.561318 0.180060 0.683024 0.066 Uiso 0.35 1 calc R U P A 2
H30F H 0.484746 0.046896 0.683570 0.066 Uiso 0.35 1 calc R U P A 2
C31' C 0.5672(18) -0.0070(19) 0.7513(6) 0.040(7) Uani 0.35 1 d D U P A 2
H31D H 0.572526 -0.068701 0.741222 0.059 Uiso 0.35 1 calc R U P A 2
H31E H 0.492531 -0.017634 0.747288 0.059 Uiso 0.35 1 calc R U P A 2
H31F H 0.580222 -0.005338 0.775385 0.059 Uiso 0.35 1 calc R U P A 2
C32' C 1.012(2) 0.4522(18) 0.7330(7) 0.030(6) Uani 0.35 1 d D U P A 2
H32D H 1.074053 0.437342 0.734333 0.045 Uiso 0.35 1 calc R U P A 2
H32E H 1.033270 0.523786 0.743716 0.045 Uiso 0.35 1 calc R U P A 2
H32F H 0.993770 0.455290 0.709484 0.045 Uiso 0.35 1 calc R U P A 2
C33' C 0.9323(17) 0.3536(18) 0.7992(5) 0.035(5) Uani 0.35 1 d D U P A 2
C34' C 1.0524(17) 0.376(3) 0.8042(6) 0.035(6) Uani 0.35 1 d D U P A 2
H34D H 1.063910 0.366088 0.827798 0.053 Uiso 0.35 1 calc R U P A 2
H34E H 1.105688 0.452833 0.797431 0.053 Uiso 0.35 1 calc R U P A 2
H34F H 1.063804 0.323734 0.790640 0.053 Uiso 0.35 1 calc R U P A 2
C35' C 0.922(3) 0.449(3) 0.8147(7) 0.041(7) Uani 0.35 1 d D U P A 2
H35D H 0.950755 0.462265 0.837624 0.062 Uiso 0.35 1 calc R U P A 2
H35E H 0.843482 0.429906 0.814963 0.062 Uiso 0.35 1 calc R U P A 2
H35F H 0.965578 0.517565 0.801551 0.062 Uiso 0.35 1 calc R U P A 2
C36' C 0.852(2) 0.243(2) 0.8174(6) 0.044(7) Uani 0.35 1 d D U P A 2
H36D H 0.869790 0.250331 0.841218 0.066 Uiso 0.35 1 calc R U P A 2
H36E H 0.859446 0.181708 0.807972 0.066 Uiso 0.35 1 calc R U P A 2
H36F H 0.774401 0.226479 0.814488 0.066 Uiso 0.35 1 calc R U P A 2
P3" P 0.6610(13) 0.1097(15) 0.7460(5) 0.0261(13) Uani 0.23 1 d D U P A 3
P4" P 0.8744(11) 0.3255(9) 0.7694(3) 0.0245(14) Uani 0.23 1 d D U P A 3
C19" C 0.7787(15) 0.0953(14) 0.7601(8) 0.030(4) Uani 0.23 1 d D U P A 3
C20" C 0.8742(13) -0.0010(13) 0.7693(8) 0.029(4) Uani 0.23 1 d D U P A 3
C21" C 0.8704(15) -0.1022(13) 0.7751(8) 0.034(4) Uani 0.23 1 d D U P A 3
H21" H 0.800946 -0.170122 0.775233 0.041 Uiso 0.23 1 calc R U P A 3
C22" C 0.9692(15) -0.1027(15) 0.7809(9) 0.041(5) Uani 0.23 1 d D U P A 3
H22" H 0.966830 -0.170960 0.786037 0.049 Uiso 0.23 1 calc R U P A 3
C23" C 1.0716(15) -0.0043(16) 0.7791(9) 0.042(5) Uani 0.23 1 d D U P A 3
H23" H 1.138873 -0.005908 0.782304 0.050 Uiso 0.23 1 calc R U P A 3
C24" C 1.0757(14) 0.0961(16) 0.7725(9) 0.042(5) Uani 0.23 1 d D U P A 3
H24" H 1.145621 0.162782 0.770152 0.050 Uiso 0.23 1 calc R U P A 3
C25" C 0.9765(13) 0.0984(13) 0.7695(8) 0.034(4) Uani 0.23 1 d D U P A 3
C26" C 0.8878(14) 0.2018(13) 0.7625(7) 0.024(4) Uani 0.23 1 d D U P A 3
N3" N 0.7742(14) -0.0016(14) 0.7655(8) 0.028(4) Uani 0.23 1 d D U P A 3
N4" N 0.9819(14) 0.2014(13) 0.7663(7) 0.029(4) Uani 0.23 1 d D U P A 3
C27" C 0.649(2) 0.063(2) 0.7013(6) 0.035(6) Uani 0.23 1 d D U P A 3
C28" C 0.625(4) -0.057(2) 0.6972(9) 0.034(8) Uani 0.23 1 d D U P A 3
H28G H 0.645579 -0.067199 0.674553 0.052 Uiso 0.23 1 calc R U P A 3
H28H H 0.545524 -0.109451 0.700889 0.052 Uiso 0.23 1 calc R U P A 3
H28I H 0.669376 -0.071464 0.713437 0.052 Uiso 0.23 1 calc R U P A 3
C29" C 0.759(3) 0.144(3) 0.6828(9) 0.039(9) Uani 0.23 1 d D U P A 3
H29G H 0.751799 0.123088 0.659169 0.059 Uiso 0.23 1 calc R U P A 3
H29H H 0.820585 0.137406 0.692690 0.059 Uiso 0.23 1 calc R U P A 3
H29I H 0.774286 0.220517 0.684960 0.059 Uiso 0.23 1 calc R U P A 3
C30" C 0.552(4) 0.073(4) 0.6849(9) 0.038(8) Uani 0.23 1 d D U P A 3
H30G H 0.537490 0.040248 0.662544 0.057 Uiso 0.23 1 calc R U P A 3
H30H H 0.573396 0.152148 0.683259 0.057 Uiso 0.23 1 calc R U P A 3
H30I H 0.484646 0.033475 0.698580 0.057 Uiso 0.23 1 calc R U P A 3
C31" C 0.548(2) -0.011(3) 0.7674(10) 0.025(8) Uani 0.23 1 d D U P A 3
H31G H 0.545886 -0.079070 0.759625 0.038 Uiso 0.23 1 calc R U P A 3
H31H H 0.477038 -0.014631 0.762566 0.038 Uiso 0.23 1 calc R U P A 3
H31I H 0.561983 -0.002812 0.791519 0.038 Uiso 0.23 1 calc R U P A 3
C32" C 1.009(2) 0.431(2) 0.7519(8) 0.033(8) Uani 0.23 1 d D U P A 3
H32G H 1.036831 0.500970 0.764357 0.050 Uiso 0.23 1 calc R U P A 3
H32H H 0.998829 0.443735 0.728427 0.050 Uiso 0.23 1 calc R U P A 3
H32I H 1.062556 0.404620 0.753573 0.050 Uiso 0.23 1 calc R U P A 3
C33" C 0.895(2) 0.3432(19) 0.8159(5) 0.029(5) Uani 0.23 1 d D U P A 3
C34" C 1.007(2) 0.356(3) 0.8279(8) 0.041(7) Uani 0.23 1 d D U P A 3
H34G H 1.004834 0.347353 0.852192 0.062 Uiso 0.23 1 calc R U P A 3
H34H H 1.067912 0.430145 0.821756 0.062 Uiso 0.23 1 calc R U P A 3
H34I H 1.018335 0.298593 0.817395 0.062 Uiso 0.23 1 calc R U P A 3
C35" C 0.887(4) 0.445(3) 0.8265(8) 0.037(8) Uani 0.23 1 d D U P A 3
H35G H 0.882646 0.447075 0.850889 0.055 Uiso 0.23 1 calc R U P A 3
H35H H 0.820132 0.441151 0.816702 0.055 Uiso 0.23 1 calc R U P A 3
H35I H 0.953467 0.513505 0.818766 0.055 Uiso 0.23 1 calc R U P A 3
C36" C 0.799(3) 0.237(3) 0.8330(7) 0.038(8) Uani 0.23 1 d D U P A 3
H36G H 0.801162 0.249941 0.857094 0.057 Uiso 0.23 1 calc R U P A 3
H36H H 0.809300 0.173181 0.828620 0.057 Uiso 0.23 1 calc R U P A 3
H36I H 0.727150 0.222448 0.824014 0.057 Uiso 0.23 1 calc R U P A 3
N1 N 0.6189(5) 0.5864(5) 0.74924(15) 0.0308(13) Uani 1 1 d . . . . .
N2 N 0.4133(5) 0.3808(5) 0.75089(15) 0.0315(13) Uani 1 1 d . . . . .
P1 P 0.74109(14) 0.47939(13) 0.74143(4) 0.0288(3) Uani 1 1 d . . . . .
P2 P 0.52063(13) 0.25888(14) 0.75855(4) 0.0290(3) Uani 1 1 d . . . . .
B1B B 0.1936(8) 0.8066(8) 0.7501(2) 0.0400(17) Uani 1 1 d . . . . .
F1B F 0.1149(5) 0.7920(7) 0.72691(13) 0.081(2) Uani 1 1 d . . . . .
F2B F 0.1557(8) 0.7080(5) 0.7666(2) 0.110(3) Uani 1 1 d . . . . .
F3B F 0.2919(5) 0.8434(8) 0.7333(2) 0.112(3) Uani 1 1 d . . . . .
F4B F 0.2075(7) 0.8849(5) 0.77307(13) 0.081(2) Uani 1 1 d . . . . .
C1S C 1.022(3) -0.049(3) 0.6798(10) 0.063(6) Uani 0.25 1 d . U P B -1
H1S1 H 1.029405 -0.082145 0.700893 0.075 Uiso 0.25 1 calc R U P B -1
H1S2 H 1.016135 -0.099970 0.661582 0.075 Uiso 0.25 1 calc R U P B -1
Cl1S Cl 1.1431(13) 0.0750(13) 0.6740(5) 0.104(5) Uani 0.25 1 d . U P B -1
Cl2S Cl 0.8959(10) -0.0503(12) 0.6815(4) 0.081(3) Uani 0.25 1 d . U P B -1
C1S' C 1.048(3) -0.024(3) 0.8206(10) 0.064(7) Uani 0.25 1 d . U P C -1
H1S3 H 1.081304 -0.032481 0.799605 0.076 Uiso 0.25 1 calc R U P C -1
H1S4 H 1.098596 -0.018566 0.838934 0.076 Uiso 0.25 1 calc R U P C -1
Cl4S Cl 1.0499(13) 0.1027(11) 0.8185(4) 0.086(4) Uani 0.25 1 d . U P C -1
Cl3S Cl 0.9253(13) -0.1428(13) 0.8263(5) 0.112(6) Uani 0.25 1 d . . P C -1

loop_
_atom_site_aniso_label
_atom_site_aniso_U_11
_atom_site_aniso_U_22
_atom_site_aniso_U_33
_atom_site_aniso_U_23
_atom_site_aniso_U_13
_atom_site_aniso_U_12
Rh1 0.0199(2) 0.0197(2) 0.0526(3) -0.0074(2) -0.0072(2) 0.01044(18)
C1 0.028(3) 0.019(3) 0.034(4) 0.006(3) 0.008(3) 0.011(2)
C2 0.021(3) 0.026(3) 0.036(4) 0.010(3) 0.007(3) 0.011(2)
C3 0.026(3) 0.020(3) 0.056(5) -0.001(3) -0.001(3) 0.011(2)
C4 0.024(3) 0.018(3) 0.096(7) 0.010(3) 0.006(4) 0.011(3)
C5 0.025(4) 0.023(3) 0.122(9) 0.006(4) 0.002(4) 0.013(2)
C6 0.024(3) 0.024(3) 0.121(9) 0.001(4) 0.006(4) 0.013(2)
C7 0.017(3) 0.026(3) 0.087(7) 0.007(4) 0.010(3) 0.011(3)
C8 0.020(3) 0.028(3) 0.059(5) 0.001(3) 0.001(3) 0.013(2)
C9 0.027(3) 0.037(3) 0.048(5) 0.006(3) 0.011(3) 0.011(3)
C10 0.039(4) 0.054(5) 0.042(4) 0.001(4) -0.002(4) 0.018(4)
C11 0.044(5) 0.097(8) 0.061(6) 0.012(5) 0.023(4) 0.038(5)
C12 0.066(6) 0.037(4) 0.058(6) 0.018(4) 0.017(4) 0.016(4)
C13 0.033(4) 0.020(3) 0.057(5) -0.005(3) -0.001(3) 0.014(3)
C14 0.040(3) 0.028(3) 0.045(4) 0.011(3) 0.008(3) 0.013(3)
C15 0.037(4) 0.077(7) 0.055(6) 0.016(5) 0.017(4) 0.016(4)
C16 0.054(5) 0.038(4) 0.040(4) -0.002(3) 0.001(4) 0.019(4)
C17 0.100(8) 0.045(5) 0.060(6) 0.024(4) 0.006(5) 0.039(5)
C18 0.020(3) 0.032(4) 0.063(5) 0.000(3) -0.003(3) 0.014(3)
P3 0.0184(12) 0.0194(15) 0.039(4) -0.004(2) -0.0051(19) 0.0087(11)
P4 0.0189(15) 0.0179(12) 0.035(4) -0.003(2) -0.004(2) 0.0081(11)
C19 0.022(5) 0.025(5) 0.039(7) -0.003(5) -0.004(5) 0.011(4)
C20 0.029(5) 0.028(5) 0.055(7) -0.005(6) -0.006(6) 0.018(4)
C21 0.049(6) 0.039(6) 0.077(8) -0.003(6) -0.004(7) 0.037(5)
C22 0.060(7) 0.048(6) 0.094(9) -0.003(7) -0.001(7) 0.036(5)
C23 0.049(6) 0.060(7) 0.096(9) -0.004(7) -0.001(7) 0.036(5)
C24 0.037(6) 0.055(7) 0.078(8) -0.008(7) 0.002(6) 0.034(5)
C25 0.027(5) 0.034(5) 0.053(7) -0.003(6) -0.007(6) 0.018(4)
C26 0.023(5) 0.019(5) 0.033(7) -0.002(5) -0.005(5) 0.013(4)
N3 0.019(5) 0.019(5) 0.042(8) -0.005(5) -0.001(5) 0.012(4)
N4 0.020(5) 0.022(5) 0.037(7) -0.001(5) -0.008(5) 0.010(4)
C27 0.029(6) 0.022(6) 0.034(7) 0.001(6) -0.001(5) 0.015(5)
C28 0.037(9) 0.021(7) 0.038(12) 0.002(8) 0.001(10) 0.016(7)
C29 0.046(10) 0.027(10) 0.048(12) 0.006(9) 0.016(10) 0.017(8)
C30 0.038(9) 0.022(10) 0.036(11) 0.002(8) -0.011(8) 0.018(8)
C31 0.034(9) 0.020(9) 0.035(12) -0.005(8) 0.009(9) 0.010(7)
C32 0.016(8) 0.031(9) 0.032(11) 0.018(9) -0.004(8) 0.009(7)
C33 0.019(6) 0.030(6) 0.029(7) -0.001(6) 0.003(5) 0.014(5)
C34 0.025(8) 0.038(10) 0.033(12) 0.000(10) 0.002(8) 0.017(8)
C35 0.033(12) 0.036(9) 0.040(12) -0.009(9) 0.003(10) 0.021(9)
C36 0.030(10) 0.044(9) 0.040(11) 0.010(9) 0.010(9) 0.016(8)
P3' 0.0184(12) 0.0194(15) 0.039(4) -0.004(2) -0.0051(19) 0.0087(11)
P4' 0.0189(15) 0.0179(12) 0.035(4) -0.003(2) -0.004(2) 0.0081(11)
C19' 0.026(5) 0.020(5) 0.038(7) -0.002(5) -0.005(5) 0.015(4)
C20' 0.039(6) 0.034(6) 0.059(7) -0.016(6) -0.007(6) 0.017(5)
C21' 0.050(7) 0.047(6) 0.082(9) -0.012(7) -0.004(7) 0.030(6)
C22' 0.050(7) 0.053(7) 0.096(9) -0.014(7) -0.011(7) 0.036(6)
C23' 0.045(7) 0.055(7) 0.093(9) -0.012(7) -0.011(7) 0.033(6)
C24' 0.035(6) 0.047(7) 0.072(8) -0.010(7) -0.012(6) 0.031(5)
C25' 0.031(6) 0.032(5) 0.056(7) -0.011(6) -0.007(6) 0.018(4)
C26' 0.028(5) 0.020(5) 0.046(7) -0.004(5) -0.006(6) 0.009(4)
N3' 0.035(6) 0.025(5) 0.045(8) -0.008(6) -0.011(6) 0.013(5)
N4' 0.023(5) 0.025(5) 0.045(8) -0.006(6) -0.005(6) 0.013(4)
C27' 0.030(7) 0.033(7) 0.034(7) -0.008(6) -0.007(6) 0.017(6)
C28' 0.043(12) 0.050(11) 0.056(14) -0.018(10) -0.011(12) 0.028(10)
C29' 0.038(10) 0.060(13) 0.048(12) 0.002(11) 0.000(9) 0.021(10)
C30' 0.034(10) 0.052(15) 0.048(14) -0.010(12) -0.016(10) 0.022(10)
C31' 0.036(10) 0.028(10) 0.044(13) -0.006(9) 0.005(10) 0.009(8)
C32' 0.014(9) 0.027(9) 0.046(12) 0.006(9) -0.007(8) 0.008(7)
C33' 0.030(7) 0.036(7) 0.039(7) -0.002(6) 0.000(6) 0.017(6)
C34' 0.028(9) 0.043(11) 0.030(13) -0.001(11) -0.002(9) 0.014(8)
C35' 0.033(12) 0.051(11) 0.040(13) -0.010(10) -0.011(11) 0.022(9)
C36' 0.032(11) 0.057(11) 0.040(12) 0.006(10) 0.006(10) 0.020(9)
P3" 0.0184(12) 0.0194(15) 0.039(4) -0.004(2) -0.0051(19) 0.0087(11)
P4" 0.0189(15) 0.0179(12) 0.035(4) -0.003(2) -0.004(2) 0.0081(11)
C19" 0.021(6) 0.027(6) 0.039(7) -0.002(6) -0.003(6) 0.009(5)
C20" 0.028(6) 0.025(6) 0.036(8) -0.006(6) -0.010(6) 0.015(5)
C21" 0.035(7) 0.029(7) 0.047(9) -0.012(7) -0.011(7) 0.023(6)
C22" 0.041(8) 0.032(7) 0.059(9) -0.011(7) -0.010(7) 0.025(6)
C23" 0.038(7) 0.037(8) 0.060(9) -0.010(7) -0.015(7) 0.026(6)
C24" 0.036(7) 0.039(7) 0.052(9) -0.002(8) -0.014(7) 0.020(6)
C25" 0.030(6) 0.033(6) 0.039(8) -0.005(7) -0.013(7) 0.015(5)
C26" 0.022(6) 0.023(6) 0.029(7) -0.004(6) -0.003(6) 0.013(5)
N3" 0.025(7) 0.024(7) 0.035(9) -0.001(7) -0.004(7) 0.012(5)
N4" 0.025(6) 0.029(7) 0.031(8) -0.010(7) -0.005(7) 0.012(5)
C27" 0.037(8) 0.028(8) 0.037(7) -0.001(7) -0.003(7) 0.013(7)
C28" 0.043(15) 0.029(11) 0.024(15) -0.003(10) -0.012(13) 0.013(11)
C29" 0.050(13) 0.027(14) 0.038(13) -0.001(12) -0.001(11) 0.018(11)
C30" 0.049(13) 0.030(15) 0.035(14) -0.018(13) -0.010(11) 0.020(11)
C31" 0.024(10) 0.015(11) 0.039(12) -0.007(9) 0.004(10) 0.012(8)
C32" 0.022(11) 0.033(11) 0.035(14) 0.008(12) -0.009(11) 0.007(9)
C33" 0.028(8) 0.026(8) 0.031(8) -0.004(7) -0.007(7) 0.013(6)
C34" 0.037(12) 0.041(14) 0.048(15) -0.010(14) -0.011(11) 0.020(11)
C35" 0.040(16) 0.033(11) 0.035(15) -0.011(11) -0.001(13) 0.018(11)
C36" 0.039(13) 0.036(11) 0.036(13) 0.000(11) 0.000(12) 0.016(11)
N1 0.022(3) 0.021(3) 0.047(4) 0.003(2) -0.003(2) 0.009(2)
N2 0.024(3) 0.021(3) 0.048(4) -0.001(2) 0.003(3) 0.011(2)
P1 0.0180(7) 0.0226(7) 0.0449(10) 0.0015(7) 0.0011(7) 0.0096(7)
P2 0.0234(7) 0.0176(7) 0.0440(10) 0.0011(7) 0.0023(7) 0.0089(7)
B1B 0.036(4) 0.037(4) 0.053(5) 0.003(4) 0.005(4) 0.022(3)
F1B 0.051(3) 0.146(6) 0.048(3) -0.005(4) -0.009(3) 0.051(4)
F2B 0.168(9) 0.045(3) 0.110(6) 0.007(4) -0.020(6) 0.048(5)
F3B 0.044(3) 0.175(9) 0.110(6) -0.015(6) 0.009(4) 0.050(5)
F4B 0.142(6) 0.053(3) 0.051(3) -0.010(3) -0.006(4) 0.052(4)
C1S 0.061(8) 0.061(8) 0.075(9) 0.006(6) 0.004(6) 0.038(6)
Cl1S 0.083(8) 0.065(7) 0.135(12) 0.050(9) 0.007(9) 0.014(7)
Cl2S 0.076(7) 0.090(8) 0.113(10) -0.004(7) 0.015(6) 0.068(7)
C1S' 0.064(9) 0.062(9) 0.078(10) 0.004(6) 0.003(6) 0.041(7)
Cl4S 0.089(8) 0.073(7) 0.131(11) 0.012(7) -0.008(8) 0.067(7)
Cl3S 0.067(9) 0.076(9) 0.163(16) 0.007(10) 0.060(10) 0.012(7)

loop_
_atom_type_symbol
_atom_type_description
_atom_type_scat_dispersion_real
_atom_type_scat_dispersion_imag
_atom_type_scat_source
C C 0.0033 0.0016 'International Tables Vol C Tables 4.2.6.8 and 6.1.1.4'
H H 0.0000 0.0000 'International Tables Vol C Tables 4.2.6.8 and 6.1.1.4'
B B 0.0013 0.0007 'International Tables Vol C Tables 4.2.6.8 and 6.1.1.4'
N N 0.0061 0.0033 'International Tables Vol C Tables 4.2.6.8 and 6.1.1.4'
F F 0.0171 0.0103 'International Tables Vol C Tables 4.2.6.8 and 6.1.1.4'
P P 0.1023 0.0942 'International Tables Vol C Tables 4.2.6.8 and 6.1.1.4'
Rh Rh -1.1178 0.9187 'International Tables Vol C Tables 4.2.6.8 and 6.1.1.4'
Cl Cl 0.1484 0.1585 'International Tables Vol C Tables 4.2.6.8 and 6.1.1.4'

loop_
_geom_angle_atom_site_label_1
_geom_angle_atom_site_label_2
_geom_angle_atom_site_label_3
_geom_angle
P4 Rh1 P3 85.5(3)
P4 Rh1 P2 160.79(19)
P3 Rh1 P2 97.0(2)
P3' Rh1 P2 100.9(2)
P4 Rh1 P1 98.15(19)
P3 Rh1 P1 163.5(2)
P3' Rh1 P1 154.0(2)
P2 Rh1 P1 84.79(6)
P2 Rh1 P4" 152.0(3)
P1 Rh1 P4" 101.9(3)
P3' Rh1 P4' 83.6(3)
P2 Rh1 P4' 167.5(3)
P1 Rh1 P4' 96.3(3)
P2 Rh1 P3" 96.7(4)
P1 Rh1 P3" 167.6(5)
P4" Rh1 P3" 82.6(4)
N2 C1 C2 123.4(7)
N2 C1 P2 119.7(5)
C2 C1 P2 116.8(5)
N1 C2 C1 122.3(7)
N1 C2 P1 120.1(5)
C1 C2 P1 117.5(5)
N1 C3 C8 121.3(7)
N1 C3 C4 118.8(7)
C8 C3 C4 119.8(8)
C5 C4 C3 119.9(7)
C5 C4 H4 120.1
C3 C4 H4 120.1
C4 C5 C6 120.5(7)
C4 C5 H5 119.8
C6 C5 H5 119.8
C7 C6 C5 121.1(7)
C7 C6 H6 119.5
C5 C6 H6 119.5
C6 C7 C8 119.9(7)
C6 C7 H7 120.1
C8 C7 H7 120.1
N2 C8 C3 122.1(7)
N2 C8 C7 119.1(7)
C3 C8 C7 118.8(8)
C11 C9 C10 110.4(8)
C11 C9 C12 107.9(7)
C10 C9 C12 109.1(7)
C11 C9 P1 109.2(6)
C10 C9 P1 107.8(5)
C12 C9 P1 112.4(6)
C9 C10 H10A 109.5
C9 C10 H10B 109.5
H10A C10 H10B 109.5
C9 C10 H10C 109.5
H10A C10 H10C 109.5
H10B C10 H10C 109.5
C9 C11 H11A 109.5
C9 C11 H11B 109.5
H11A C11 H11B 109.5
C9 C11 H11C 109.5
H11A C11 H11C 109.5
H11B C11 H11C 109.5
C9 C12 H12A 109.5
C9 C12 H12B 109.5
H12A C12 H12B 109.5
C9 C12 H12C 109.5
H12A C12 H12C 109.5
H12B C12 H12C 109.5
P1 C13 H13A 109.5
P1 C13 H13B 109.5
H13A C13 H13B 109.5
P1 C13 H13C 109.5
H13A C13 H13C 109.5
H13B C13 H13C 109.5
C17 C14 C16 110.0(7)
C17 C14 C15 108.5(7)
C16 C14 C15 109.7(7)
C17 C14 P2 108.7(6)
C16 C14 P2 107.7(5)
C15 C14 P2 112.2(6)
C14 C15 H15A 109.5
C14 C15 H15B 109.5
H15A C15 H15B 109.5
C14 C15 H15C 109.5
H15A C15 H15C 109.5
H15B C15 H15C 109.5
C14 C16 H16A 109.5
C14 C16 H16B 109.5
H16A C16 H16B 109.5
C14 C16 H16C 109.5
H16A C16 H16C 109.5
H16B C16 H16C 109.5
C14 C17 H17A 109.5
C14 C17 H17B 109.5
H17A C17 H17B 109.5
C14 C17 H17C 109.5
H17A C17 H17C 109.5
H17B C17 H17C 109.5
P2 C18 H18A 109.5
P2 C18 H18B 109.5
H18A C18 H18B 109.5
P2 C18 H18C 109.5
H18A C18 H18C 109.5
H18B C18 H18C 109.5
C19 P3 C31 98.8(9)
C19 P3 C27 101.1(7)
C31 P3 C27 103.8(8)
C19 P3 Rh1 109.1(5)
C31 P3 Rh1 129.5(10)
C27 P3 Rh1 110.7(6)
C26 P4 C32 98.5(9)
C26 P4 C33 100.8(7)
C32 P4 C33 104.1(8)
C26 P4 Rh1 109.8(5)
C32 P4 Rh1 127.2(10)
C33 P4 Rh1 112.6(6)
N3 C19 C26 120.1(11)
N3 C19 P3 122.7(9)
C26 C19 P3 115.5(9)
N3 C20 C21 117.8(7)
N3 C20 C25 122.2(7)
C21 C20 C25 120.0
C22 C21 C20 120.0
C22 C21 H21 120.0
C20 C21 H21 120.0
C21 C22 C23 120.0
C21 C22 H22 120.0
C23 C22 H22 120.0
C22 C23 C24 120.0
C22 C23 H23 120.0
C24 C23 H23 120.0
C25 C24 C23 120.0
C25 C24 H24 120.0
C23 C24 H24 120.0
C24 C25 C20 120.0
C24 C25 N4 118.6(7)
C20 C25 N4 121.4(7)
N4 C26 C19 122.1(11)
N4 C26 P4 122.6(9)
C19 C26 P4 113.7(8)
C19 N3 C20 117.2(10)
C26 N4 C25 116.8(10)
C28 C27 C30 108.9(11)
C28 C27 C29 108.5(12)
C30 C27 C29 108.5(14)
C28 C27 P3 113.9(12)
C30 C27 P3 108.0(10)
C29 C27 P3 109.0(9)
C27 C28 H28A 109.5
C27 C28 H28B 109.5
H28A C28 H28B 109.5
C27 C28 H28C 109.5
H28A C28 H28C 109.5
H28B C28 H28C 109.5
C27 C29 H29A 109.5
C27 C29 H29B 109.5
H29A C29 H29B 109.5
C27 C29 H29C 109.5
H29A C29 H29C 109.5
H29B C29 H29C 109.5
C27 C30 H30A 109.5
C27 C30 H30B 109.5
H30A C30 H30B 109.5
C27 C30 H30C 109.5
H30A C30 H30C 109.5
H30B C30 H30C 109.5
P3 C31 H31A 109.5
P3 C31 H31B 109.5
H31A C31 H31B 109.5
P3 C31 H31C 109.5
H31A C31 H31C 109.5
H31B C31 H31C 109.5
P4 C32 H32A 109.5
P4 C32 H32B 109.5
H32A C32 H32B 109.5
P4 C32 H32C 109.5
H32A C32 H32C 109.5
H32B C32 H32C 109.5
C35 C33 C34 109.2(11)
C35 C33 C36 109.2(14)
C34 C33 C36 107.5(12)
C35 C33 P4 108.8(10)
C34 C33 P4 113.8(13)
C36 C33 P4 108.3(9)
C33 C34 H34A 109.5
C33 C34 H34B 109.5
H34A C34 H34B 109.5
C33 C34 H34C 109.5
H34A C34 H34C 109.5
H34B C34 H34C 109.5
C33 C35 H35A 109.5
C33 C35 H35B 109.5
H35A C35 H35B 109.5
C33 C35 H35C 109.5
H35A C35 H35C 109.5
H35B C35 H35C 109.5
C33 C36 H36A 109.5
C33 C36 H36B 109.5
H36A C36 H36B 109.5
C33 C36 H36C 109.5
H36A C36 H36C 109.5
H36B C36 H36C 109.5
C31' P3' C19' 98.7(9)
C31' P3' C27' 104.8(9)
C19' P3' C27' 100.9(7)
C31' P3' Rh1 123.5(10)
C19' P3' Rh1 110.2(5)
C27' P3' Rh1 115.3(7)
C26' P4' C32' 98.5(9)
C26' P4' C33' 102.2(8)
C32' P4' C33' 104.4(10)
C26' P4' Rh1 110.5(6)
C32' P4' Rh1 127.9(12)
C33' P4' Rh1 110.2(8)
N3' C19' C26' 120.4(11)
N3' C19' P3' 122.3(10)
C26' C19' P3' 114.5(9)
N3' C20' C21' 118.5(8)
N3' C20' C25' 121.5(8)
C21' C20' C25' 120.0
C22' C21' C20' 120.0
C22' C21' H21' 120.0
C20' C21' H21' 120.0
C21' C22' C23' 120.0
C21' C22' H22' 120.0
C23' C22' H22' 120.0
C24' C23' C22' 120.0
C24' C23' H23' 120.0
C22' C23' H23' 120.0
C23' C24' C25' 120.0
C23' C24' H24' 120.0
C25' C24' H24' 120.0
C24' C25' C20' 120.0
C24' C25' N4' 118.4(8)
C20' C25' N4' 121.6(8)
N4' C26' C19' 121.1(12)
N4' C26' P4' 124.2(10)
C19' C26' P4' 113.4(9)
C19' N3' C20' 117.6(11)
C26' N4' C25' 117.8(11)
C28' C27' C30' 109.2(13)
C28' C27' C29' 108.4(14)
C30' C27' C29' 107.7(15)
C28' C27' P3' 114.2(14)
C30' C27' P3' 108.3(11)
C29' C27' P3' 108.9(11)
C27' C28' H28D 109.5
C27' C28' H28E 109.5
H28D C28' H28E 109.5
C27' C28' H28F 109.5
H28D C28' H28F 109.5
H28E C28' H28F 109.5
C27' C29' H29D 109.5
C27' C29' H29E 109.5
H29D C29' H29E 109.5
C27' C29' H29F 109.5
H29D C29' H29F 109.5
H29E C29' H29F 109.5
C27' C30' H30D 109.5
C27' C30' H30E 109.5
H30D C30' H30E 109.5
C27' C30' H30F 109.5
H30D C30' H30F 109.5
H30E C30' H30F 109.5
P3' C31' H31D 109.5
P3' C31' H31E 109.5
H31D C31' H31E 109.5
P3' C31' H31F 109.5
H31D C31' H31F 109.5
H31E C31' H31F 109.5
P4' C32' H32D 109.5
P4' C32' H32E 109.5
H32D C32' H32E 109.5
P4' C32' H32F 109.5
H32D C32' H32F 109.5
H32E C32' H32F 109.5
C35' C33' C34' 109.1(13)
C35' C33' C36' 109.2(16)
C34' C33' C36' 107.9(13)
C35' C33' P4' 108.4(11)
C34' C33' P4' 113.6(14)
C36' C33' P4' 108.6(11)
C33' C34' H34D 109.5
C33' C34' H34E 109.5
H34D C34' H34E 109.5
C33' C34' H34F 109.5
H34D C34' H34F 109.5
H34E C34' H34F 109.5
C33' C35' H35D 109.5
C33' C35' H35E 109.5
H35D C35' H35E 109.5
C33' C35' H35F 109.5
H35D C35' H35F 109.5
H35E C35' H35F 109.5
C33' C36' H36D 109.5
C33' C36' H36E 109.5
H36D C36' H36E 109.5
C33' C36' H36F 109.5
H36D C36' H36F 109.5
H36E C36' H36F 109.5
C19" P3" C31" 99.0(11)
C19" P3" C27" 101.1(10)
C31" P3" C27" 104.2(12)
C19" P3" Rh1 111.1(8)
C31" P3" Rh1 126.6(17)
C27" P3" Rh1 111.6(11)
C26" P4" C32" 98.6(11)
C26" P4" C33" 101.1(10)
C32" P4" C33" 104.4(11)
C26" P4" Rh1 111.4(7)
C32" P4" Rh1 123.0(12)
C33" P4" Rh1 115.2(9)
N3" C19" C26" 119.9(13)
N3" C19" P3" 124.5(12)
C26" C19" P3" 115.4(11)
N3" C20" C21" 118.4(12)
N3" C20" C25" 121.5(11)
C21" C20" C25" 120.0(11)
C22" C21" C20" 119.3(13)
C22" C21" H21" 120.3
C20" C21" H21" 120.3
C21" C22" C23" 120.6(13)
C21" C22" H22" 119.7
C23" C22" H22" 119.7
C24" C23" C22" 120.1(13)
C24" C23" H23" 119.9
C22" C23" H23" 119.9
C23" C24" C25" 119.5(13)
C23" C24" H24" 120.3
C25" C24" H24" 120.3
N4" C25" C24" 118.8(12)
N4" C25" C20" 121.1(11)
C24" C25" C20" 120.1(11)
N4" C26" C19" 121.2(13)
N4" C26" P4" 123.4(12)
C19" C26" P4" 114.0(11)
C19" N3" C20" 117.9(13)
C26" N4" C25" 117.9(13)
C28" C27" C30" 108.9(14)
C28" C27" C29" 108.7(15)
C30" C27" C29" 108.5(17)
C28" C27" P3" 113.8(15)
C30" C27" P3" 108.1(13)
C29" C27" P3" 108.7(12)
C27" C28" H28G 109.5
C27" C28" H28H 109.5
H28G C28" H28H 109.5
C27" C28" H28I 109.5
H28G C28" H28I 109.5
H28H C28" H28I 109.5
C27" C29" H29G 109.5
C27" C29" H29H 109.5
H29G C29" H29H 109.5
C27" C29" H29I 109.5
H29G C29" H29I 109.5
H29H C29" H29I 109.5
C27" C30" H30G 109.5
C27" C30" H30H 109.5
H30G C30" H30H 109.5
C27" C30" H30I 109.5
H30G C30" H30I 109.5
H30H C30" H30I 109.5
P3" C31" H31G 109.5
P3" C31" H31H 109.5
H31G C31" H31H 109.5
P3" C31" H31I 109.5
H31G C31" H31I 109.5
H31H C31" H31I 109.5
P4" C32" H32G 109.5
P4" C32" H32H 109.5
H32G C32" H32H 109.5
P4" C32" H32I 109.5
H32G C32" H32I 109.5
H32H C32" H32I 109.5
C35" C33" C34" 109.7(14)
C35" C33" C36" 109.0(17)
C34" C33" C36" 107.6(15)
C35" C33" P4" 108.6(13)
C34" C33" P4" 113.7(16)
C36" C33" P4" 108.2(12)
C33" C34" H34G 109.5
C33" C34" H34H 109.5
H34G C34" H34H 109.5
C33" C34" H34I 109.5
H34G C34" H34I 109.5
H34H C34" H34I 109.5
C33" C35" H35G 109.5
C33" C35" H35H 109.5
H35G C35" H35H 109.5
C33" C35" H35I 109.5
H35G C35" H35I 109.5
H35H C35" H35I 109.5
C33" C36" H36G 109.5
C33" C36" H36H 109.5
H36G C36" H36H 109.5
C33" C36" H36I 109.5
H36G C36" H36I 109.5
H36H C36" H36I 109.5
C2 N1 C3 115.5(6)
C1 N2 C8 115.0(6)
C13 P1 C2 101.4(3)
C13 P1 C9 104.6(3)
C2 P1 C9 99.9(3)
C13 P1 Rh1 126.7(2)
C2 P1 Rh1 109.5(2)
C9 P1 Rh1 111.1(2)
C18 P2 C1 101.2(3)
C18 P2 C14 104.5(3)
C1 P2 C14 99.5(3)
C18 P2 Rh1 127.0(3)
C1 P2 Rh1 109.6(2)
C14 P2 Rh1 111.4(2)
F4B B1B F2B 107.4(8)
F4B B1B F3B 108.6(9)
F2B B1B F3B 115.2(8)
F4B B1B F1B 111.3(7)
F2B B1B F1B 107.6(9)
F3B B1B F1B 106.7(8)
Cl1S C1S Cl2S 119(2)
Cl1S C1S H1S1 107.5
Cl2S C1S H1S1 107.5
Cl1S C1S H1S2 107.5
Cl2S C1S H1S2 107.5
H1S1 C1S H1S2 107.0
Cl3S C1S' Cl4S 119(2)
Cl3S C1S' H1S3 107.6
Cl4S C1S' H1S3 107.6
Cl3S C1S' H1S4 107.6
Cl4S C1S' H1S4 107.6
H1S3 C1S' H1S4 107.0

loop_
_geom_bond_atom_site_label_1
_geom_bond_atom_site_label_2
_geom_bond_distance
Rh1 P4 2.294(9)
Rh1 P3 2.305(9)
Rh1 P3' 2.316(11)
Rh1 P2 2.3165(17)
Rh1 P1 2.3171(17)
Rh1 P4" 2.344(13)
Rh1 P4' 2.353(13)
Rh1 P3" 2.370(18)
C1 N2 1.323(9)
C1 C2 1.401(8)
C1 P2 1.858(6)
C2 N1 1.326(9)
C2 P1 1.849(6)
C3 N1 1.369(9)
C3 C8 1.409(9)
C3 C4 1.425(10)
C4 C5 1.369(10)
C4 H4 0.9500
C5 C6 1.404(9)
C5 H5 0.9500
C6 C7 1.369(10)
C6 H6 0.9500
C7 C8 1.430(10)
C7 H7 0.9500
C8 N2 1.359(9)
C9 C11 1.521(11)
C9 C10 1.534(11)
C9 C12 1.545(11)
C9 P1 1.892(8)
C10 H10A 0.9800
C10 H10B 0.9800
C10 H10C 0.9800
C11 H11A 0.9800
C11 H11B 0.9800
C11 H11C 0.9800
C12 H12A 0.9800
C12 H12B 0.9800
C12 H12C 0.9800
C13 P1 1.831(7)
C13 H13A 0.9800
C13 H13B 0.9800
C13 H13C 0.9800
C14 C17 1.521(11)
C14 C16 1.532(11)
C14 C15 1.534(11)
C14 P2 1.902(8)
C15 H15A 0.9800
C15 H15B 0.9800
C15 H15C 0.9800
C16 H16A 0.9800
C16 H16B 0.9800
C16 H16C 0.9800
C17 H17A 0.9800
C17 H17B 0.9800
C17 H17C 0.9800
C18 P2 1.830(7)
C18 H18A 0.9800
C18 H18B 0.9800
C18 H18C 0.9800
P3 C19 1.824(11)
P3 C31 1.827(13)
P3 C27 1.887(13)
P4 C26 1.830(10)
P4 C32 1.835(13)
P4 C33 1.884(13)
C19 N3 1.330(13)
C19 C26 1.493(12)
C20 N3 1.387(11)
C20 C21 1.3900
C20 C25 1.3900
C21 C22 1.3900
C21 H21 0.9500
C22 C23 1.3900
C22 H22 0.9500
C23 C24 1.3900
C23 H23 0.9500
C24 C25 1.3900
C24 H24 0.9500
C25 N4 1.397(11)
C26 N4 1.313(13)
C27 C28 1.539(15)
C27 C30 1.551(16)
C27 C29 1.553(18)
C28 H28A 0.9800
C28 H28B 0.9800
C28 H28C 0.9800
C29 H29A 0.9800
C29 H29B 0.9800
C29 H29C 0.9800
C30 H30A 0.9800
C30 H30B 0.9800
C30 H30C 0.9800
C31 H31A 0.9800
C31 H31B 0.9800
C31 H31C 0.9800
C32 H32A 0.9800
C32 H32B 0.9800
C32 H32C 0.9800
C33 C35 1.532(16)
C33 C34 1.541(15)
C33 C36 1.556(18)
C34 H34A 0.9800
C34 H34B 0.9800
C34 H34C 0.9800
C35 H35A 0.9800
C35 H35B 0.9800
C35 H35C 0.9800
C36 H36A 0.9800
C36 H36B 0.9800
C36 H36C 0.9800
P3' C31' 1.825(14)
P3' C19' 1.828(11)
P3' C27' 1.880(14)
P4' C26' 1.831(11)
P4' C32' 1.834(14)
P4' C33' 1.880(14)
C19' N3' 1.333(14)
C19' C26' 1.495(13)
C20' N3' 1.387(12)
C20' C21' 1.3900
C20' C25' 1.3900
C21' C22' 1.3900
C21' H21' 0.9500
C22' C23' 1.3900
C22' H22' 0.9500
C23' C24' 1.3900
C23' H23' 0.9500
C24' C25' 1.3900
C24' H24' 0.9500
C25' N4' 1.395(11)
C26' N4' 1.308(14)
C27' C28' 1.539(16)
C27' C30' 1.552(16)
C27' C29' 1.557(19)
C28' H28D 0.9800
C28' H28E 0.9800
C28' H28F 0.9800
C29' H29D 0.9800
C29' H29E 0.9800
C29' H29F 0.9800
C30' H30D 0.9800
C30' H30E 0.9800
C30' H30F 0.9800
C31' H31D 0.9800
C31' H31E 0.9800
C31' H31F 0.9800
C32' H32D 0.9800
C32' H32E 0.9800
C32' H32F 0.9800
C33' C35' 1.534(17)
C33' C34' 1.542(16)
C33' C36' 1.555(19)
C34' H34D 0.9800
C34' H34E 0.9800
C34' H34F 0.9800
C35' H35D 0.9800
C35' H35E 0.9800
C35' H35F 0.9800
C36' H36D 0.9800
C36' H36E 0.9800
C36' H36F 0.9800
P3" C19" 1.825(12)
P3" C31" 1.826(14)
P3" C27" 1.884(15)
P4" C26" 1.830(12)
P4" C32" 1.834(15)
P4" C33" 1.881(15)
C19" N3" 1.328(15)
C19" C26" 1.494(14)
C20" N3" 1.388(13)
C20" C21" 1.393(11)
C20" C25" 1.395(10)
C21" C22" 1.388(11)
C21" H21" 0.9500
C22" C23" 1.391(11)
C22" H22" 0.9500
C23" C24" 1.385(11)
C23" H23" 0.9500
C24" C25" 1.393(11)
C24" H24" 0.9500
C25" N4" 1.393(13)
C26" N4" 1.313(14)
C27" C28" 1.540(17)
C27" C30" 1.550(17)
C27" C29" 1.554(19)
C28" H28G 0.9800
C28" H28H 0.9800
C28" H28I 0.9800
C29" H29G 0.9800
C29" H29H 0.9800
C29" H29I 0.9800
C30" H30G 0.9800
C30" H30H 0.9800
C30" H30I 0.9800
C31" H31G 0.9800
C31" H31H 0.9800
C31" H31I 0.9800
C32" H32G 0.9800
C32" H32H 0.9800
C32" H32I 0.9800
C33" C35" 1.532(17)
C33" C34" 1.541(17)
C33" C36" 1.56(2)
C34" H34G 0.9800
C34" H34H 0.9800
C34" H34I 0.9800
C35" H35G 0.9800
C35" H35H 0.9800
C35" H35I 0.9800
C36" H36G 0.9800
C36" H36H 0.9800
C36" H36I 0.9800
B1B F4B 1.359(11)
B1B F2B 1.361(11)
B1B F3B 1.367(11)
B1B F1B 1.368(11)
C1S Cl1S 1.71(4)
C1S Cl2S 1.73(4)
C1S H1S1 0.9900
C1S H1S2 0.9900
C1S' Cl3S 1.69(4)
C1S' Cl4S 1.74(4)
C1S' H1S3 0.9900
C1S' H1S4 0.9900

loop_
_geom_torsion_atom_site_label_1
_geom_torsion_atom_site_label_2
_geom_torsion_atom_site_label_3
_geom_torsion_atom_site_label_4
_geom_torsion
N2 C1 C2 N1 7.8(12)
P2 C1 C2 N1 -168.3(5)
N2 C1 C2 P1 -168.2(6)
P2 C1 C2 P1 15.7(8)
N1 C3 C4 C5 179.6(8)
C8 C3 C4 C5 2.6(14)
C3 C4 C5 C6 -3.1(16)
C4 C5 C6 C7 3.6(17)
C5 C6 C7 C8 -3.4(15)
N1 C3 C8 N2 4.0(13)
C4 C3 C8 N2 -179.2(8)
N1 C3 C8 C7 -179.4(7)
C4 C3 C8 C7 -2.5(13)
C6 C7 C8 N2 179.7(8)
C6 C7 C8 C3 2.9(13)
C31 P3 C19 N3 36.1(12)
C27 P3 C19 N3 -69.9(10)
Rh1 P3 C19 N3 173.4(7)
C31 P3 C19 C26 -158.5(11)
C27 P3 C19 C26 95.4(9)
Rh1 P3 C19 C26 -21.2(8)
N3 C20 C21 C22 179.8(4)
C25 C20 C21 C22 0.0
C20 C21 C22 C23 0.0
C21 C22 C23 C24 0.0
C22 C23 C24 C25 0.0
C23 C24 C25 C20 0.0
C23 C24 C25 N4 179.7(4)
N3 C20 C25 C24 -179.7(4)
C21 C20 C25 C24 0.0
N3 C20 C25 N4 0.6(6)
C21 C20 C25 N4 -179.7(4)
N3 C19 C26 N4 0.4(10)
P3 C19 C26 N4 -165.4(9)
N3 C19 C26 P4 -165.6(8)
P3 C19 C26 P4 28.6(9)
C32 P4 C26 N4 36.4(13)
C33 P4 C26 N4 -69.8(11)
Rh1 P4 C26 N4 171.2(8)
C32 P4 C26 C19 -157.7(10)
C33 P4 C26 C19 96.1(8)
Rh1 P4 C26 C19 -22.9(8)
C26 C19 N3 C20 0.0(8)
P3 C19 N3 C20 164.7(9)
C21 C20 N3 C19 179.8(4)
C25 C20 N3 C19 -0.4(8)
C19 C26 N4 C25 -0.2(10)
P4 C26 N4 C25 164.5(9)
C24 C25 N4 C26 -179.9(5)
C20 C25 N4 C26 -0.2(9)
C19 P3 C27 C28 61.1(13)
C31 P3 C27 C28 -40.9(15)
Rh1 P3 C27 C28 176.7(11)
C19 P3 C27 C30 -177.8(12)
C31 P3 C27 C30 80.1(15)
Rh1 P3 C27 C30 -62.3(12)
C19 P3 C27 C29 -60.1(13)
C31 P3 C27 C29 -162.2(15)
Rh1 P3 C27 C29 55.4(13)
C26 P4 C33 C35 -178.7(13)
C32 P4 C33 C35 79.5(16)
Rh1 P4 C33 C35 -61.7(13)
C26 P4 C33 C34 59.3(13)
C32 P4 C33 C34 -42.5(15)
Rh1 P4 C33 C34 176.3(11)
C26 P4 C33 C36 -60.2(13)
C32 P4 C33 C36 -161.9(15)
Rh1 P4 C33 C36 56.8(13)
C31' P3' C19' N3' 40.0(13)
C27' P3' C19' N3' -67.0(11)
Rh1 P3' C19' N3' 170.6(7)
C31' P3' C19' C26' -159.0(11)
C27' P3' C19' C26' 94.0(9)
Rh1 P3' C19' C26' -28.3(9)
N3' C20' C21' C22' 179.8(4)
C25' C20' C21' C22' 0.0
C20' C21' C22' C23' 0.0
C21' C22' C23' C24' 0.0
C22' C23' C24' C25' 0.0
C23' C24' C25' C20' 0.0
C23' C24' C25' N4' 179.8(4)
N3' C20' C25' C24' -179.8(4)
C21' C20' C25' C24' 0.0
N3' C20' C25' N4' 0.4(6)
C21' C20' C25' N4' -179.8(4)
N3' C19' C26' N4' 0.1(10)
P3' C19' C26' N4' -161.4(10)
N3' C19' C26' P4' -167.5(9)
P3' C19' C26' P4' 31.1(10)
C32' P4' C26' N4' 36.8(15)
C33' P4' C26' N4' -70.0(12)
Rh1 P4' C26' N4' 172.7(8)
C32' P4' C26' C19' -156.1(12)
C33' P4' C26' C19' 97.0(10)
Rh1 P4' C26' C19' -20.2(10)
C26' C19' N3' C20' 0.1(9)
P3' C19' N3' C20' 160.1(9)
C21' C20' N3' C19' 179.9(4)
C25' C20' N3' C19' -0.3(8)
C19' C26' N4' C25' 0.0(11)
P4' C26' N4' C25' 166.1(10)
C24' C25' N4' C26' 180.0(6)
C20' C25' N4' C26' -0.2(9)
C31' P3' C27' C28' -42.5(17)
C19' P3' C27' C28' 59.7(15)
Rh1 P3' C27' C28' 178.4(13)
C31' P3' C27' C30' 79.4(17)
C19' P3' C27' C30' -178.5(14)
Rh1 P3' C27' C30' -59.8(15)
C31' P3' C27' C29' -163.8(17)
C19' P3' C27' C29' -61.6(15)
Rh1 P3' C27' C29' 57.1(15)
C26' P4' C33' C35' -178.7(15)
C32' P4' C33' C35' 79.1(18)
Rh1 P4' C33' C35' -61.3(16)
C26' P4' C33' C34' 59.8(16)
C32' P4' C33' C34' -42.4(18)
Rh1 P4' C33' C34' 177.3(14)
C26' P4' C33' C36' -60.2(15)
C32' P4' C33' C36' -162.4(17)
Rh1 P4' C33' C36' 57.3(15)
C31" P3" C19" N3" 34(3)
C27" P3" C19" N3" -72(3)
Rh1 P3" C19" N3" 169(3)
C31" P3" C19" C26" -151(2)
C27" P3" C19" C26" 102(2)
Rh1 P3" C19" C26" -16(2)
N3" C20" C21" C22" -176(3)
C25" C20" C21" C22" -1(5)
C20" C21" C22" C23" -3(5)
C21" C22" C23" C24" 2(6)
C22" C23" C24" C25" 3(6)
C23" C24" C25" N4" 174(3)
C23" C24" C25" C20" -7(5)
N3" C20" C25" N4" 1(5)
C21" C20" C25" N4" -175(3)
N3" C20" C25" C24" -178(3)
C21" C20" C25" C24" 6(5)
N3" C19" C26" N4" 7(5)
P3" C19" C26" N4" -167(2)
N3" C19" C26" P4" -159(3)
P3" C19" C26" P4" 26(3)
C32" P4" C26" N4" 39(3)
C33" P4" C26" N4" -68(3)
Rh1 P4" C26" N4" 169(2)
C32" P4" C26" C19" -155(2)
C33" P4" C26" C19" 98(2)
Rh1 P4" C26" C19" -25(2)
C26" C19" N3" C20" -8(5)
P3" C19" N3" C20" 167(2)
C21" C20" N3" C19" 180(3)
C25" C20" N3" C19" 4(5)
C19" C26" N4" C25" -3(4)
P4" C26" N4" C25" 163(2)
C24" C25" N4" C26" 178(3)
C20" C25" N4" C26" -1(5)
C19" P3" C27" C28" 60(2)
C31" P3" C27" C28" -42(2)
Rh1 P3" C27" C28" 178.3(18)
C19" P3" C27" C30" -179(2)
C31" P3" C27" C30" 79(2)
Rh1 P3" C27" C30" -60.6(19)
C19" P3" C27" C29" -61(2)
C31" P3" C27" C29" -163(2)
Rh1 P3" C27" C29" 57.0(19)
C26" P4" C33" C35" 179.7(18)
C32" P4" C33" C35" 78(2)
Rh1 P4" C33" C35" -60.2(18)
C26" P4" C33" C34" 57.2(18)
C32" P4" C33" C34" -45(2)
Rh1 P4" C33" C34" 177.4(16)
C26" P4" C33" C36" -62.2(18)
C32" P4" C33" C36" -164(2)
Rh1 P4" C33" C36" 58.0(18)
C1 C2 N1 C3 -4.6(11)
P1 C2 N1 C3 171.3(5)
C8 C3 N1 C2 -1.0(11)
C4 C3 N1 C2 -177.9(7)
C2 C1 N2 C8 -4.5(11)
P2 C1 N2 C8 171.5(5)
C3 C8 N2 C1 -1.1(11)
C7 C8 N2 C1 -177.7(7)
N1 C2 P1 C13 35.7(7)
C1 C2 P1 C13 -148.2(6)
N1 C2 P1 C9 -71.6(6)
C1 C2 P1 C9 104.5(6)
N1 C2 P1 Rh1 171.7(5)
C1 C2 P1 Rh1 -12.2(6)
C11 C9 P1 C13 76.9(7)
C10 C9 P1 C13 -163.1(5)
C12 C9 P1 C13 -42.8(7)
C11 C9 P1 C2 -178.4(6)
C10 C9 P1 C2 -58.4(6)
C12 C9 P1 C2 61.8(6)
C11 C9 P1 Rh1 -62.9(6)
C10 C9 P1 Rh1 57.2(6)
C12 C9 P1 Rh1 177.4(5)
N2 C1 P2 C18 35.6(7)
C2 C1 P2 C18 -148.1(6)
N2 C1 P2 C14 -71.4(6)
C2 C1 P2 C14 104.9(6)
N2 C1 P2 Rh1 171.8(5)
C2 C1 P2 Rh1 -11.9(6)
